data_7115586
loop_
_publ_author_name
'Wenchao Ye'
'Laijun Zhang'
'Chuanfa Ni'
'Jian Rong'
'Jinbo Hu'

_publ_section_title
;
 Stereoselective [3+2] cycloaddition of N-tert-butanesulfinyl imines to
 arynes facilitated by a removable PhSO2CF2 group: synthesis and
 transformation of cyclic sulfoximines
;
_journal_name_full Chem.Commun.
_journal_page_first 10596
_journal_paper_doi 10.1039/C4cc05042H
_journal_volume 50
_journal_year 2014
_chemical_formula_sum 'C18 H18 Br F2 N O3 S2'
_chemical_formula_weight 478.36
_chemical_name_systematic
; 
 ? 
;
_space_group_IT_number 19
_symmetry_cell_setting orthorhombic
_symmetry_space_group_name_Hall 'P 2ac 2ab'
_symmetry_space_group_name_H-M 'P 21 21 21'
_atom_sites_solution_hydrogens geom
_atom_sites_solution_primary direct
_atom_sites_solution_secondary difmap
_audit_creation_method SHELXL-97
_cell_angle_alpha 90.00
_cell_angle_beta 90.00
_cell_angle_gamma 90.00
_cell_formula_units_Z 16
_cell_length_a 18.0666(13)
_cell_length_b 21.1169(15)
_cell_length_c 22.2584(15)
_cell_measurement_reflns_used 3351
_cell_measurement_temperature 293(2)
_cell_measurement_theta_max 33.932
_cell_measurement_theta_min 4.468
_cell_volume 8491.8(10)
_computing_cell_refinement 'Bruker SMART'
_computing_data_collection 'Bruker SMART'
_computing_data_reduction 'Bruker SHELXTL'
_computing_molecular_graphics 'Bruker SHELXTL'
_computing_publication_material 'Bruker SHELXTL'
_computing_structure_refinement 'SHELXL-97 (Sheldrick, 1997)'
_computing_structure_solution 'SHELXS-97 (Sheldrick, 1990)'
_diffrn_ambient_temperature 293(2)
_diffrn_measured_fraction_theta_full 0.998
_diffrn_measured_fraction_theta_max 0.998
_diffrn_measurement_device_type 'CCD area detector'
_diffrn_measurement_method 'phi and omega scans'
_diffrn_radiation_monochromator graphite
_diffrn_radiation_source 'fine-focus sealed tube'
_diffrn_radiation_type MoK\a
_diffrn_radiation_wavelength 0.71073
_diffrn_reflns_av_R_equivalents 0.1112
_diffrn_reflns_av_sigmaI/netI 0.2609
_diffrn_reflns_limit_h_max 19
_diffrn_reflns_limit_h_min -23
_diffrn_reflns_limit_k_max 26
_diffrn_reflns_limit_k_min -23
_diffrn_reflns_limit_l_max 28
_diffrn_reflns_limit_l_min -25
_diffrn_reflns_number 50613
_diffrn_reflns_theta_full 27.00
_diffrn_reflns_theta_max 27.00
_diffrn_reflns_theta_min 1.45
_exptl_absorpt_coefficient_mu 2.167
_exptl_absorpt_correction_T_max 1.0000
_exptl_absorpt_correction_T_min 0.7339
_exptl_absorpt_correction_type empirical
_exptl_absorpt_process_details sadabs
_exptl_crystal_colour yellow
_exptl_crystal_density_diffrn 1.497
_exptl_crystal_density_method 'not measured'
_exptl_crystal_description prismatic
_exptl_crystal_F_000 3872
_exptl_crystal_size_max 0.420
_exptl_crystal_size_mid 0.365
_exptl_crystal_size_min 0.123
_refine_diff_density_max 0.535
_refine_diff_density_min -0.487
_refine_diff_density_rms 0.079
_refine_ls_abs_structure_details 'Flack H D (1983), Acta Cryst. A39, 876-881'
_refine_ls_abs_structure_Flack 0.026(9)
_refine_ls_extinction_method none
_refine_ls_goodness_of_fit_ref 0.864
_refine_ls_hydrogen_treatment constr
_refine_ls_matrix_type full
_refine_ls_number_parameters 970
_refine_ls_number_reflns 18491
_refine_ls_number_restraints 0
_refine_ls_restrained_S_all 0.864
_refine_ls_R_factor_all 0.2145
_refine_ls_R_factor_gt 0.0515
_refine_ls_shift/su_max 0.030
_refine_ls_shift/su_mean 0.042
_refine_ls_structure_factor_coef Fsqd
_refine_ls_weighting_details
; calc 
 [0.00000+1.00000exp(3.00(sin\q/\l)^2^)]/ 
   [\s^2^(Fo^2^)+0.0000+0.0000*P+(0.0381P)^2^+0.0000sin\q/\l] 
 where P = 0.33333Fo^2^ + 0.66667Fc^2^ 
;
_refine_ls_weighting_scheme calc
_refine_ls_wR_factor_gt 0.0997
_refine_ls_wR_factor_ref 0.1397
_reflns_number_gt 7866
_reflns_number_total 18491
_reflns_threshold_expression >2sigma(I)
_cod_data_source_file c4cc05042h2.cif
_cod_data_source_block cd28421
_cod_original_sg_symbol_H-M P2(1)2(1)2(1)
_cod_database_code 7115586

loop_
_symmetry_equiv_pos_as_xyz
'x, y, z'
'-x+1/2, -y, z+1/2'
'-x, y+1/2, -z+1/2'
'x+1/2, -y+1/2, -z'

loop_
_atom_site_label
_atom_site_type_symbol
_atom_site_fract_x
_atom_site_fract_y
_atom_site_fract_z
_atom_site_U_iso_or_equiv
_atom_site_adp_type
_atom_site_occupancy
_atom_site_symmetry_multiplicity
_atom_site_calc_flag
_atom_site_refinement_flags
Br1 Br 0.66345(8) 0.38657(7) 0.45631(5) 0.1391(5) Uani 1 1 d .
Br2 Br 0.16818(8) 0.72016(6) 0.47723(4) 0.1236(5) Uani 1 1 d .
Br3 Br 0.15978(8) 0.76213(6) 0.98154(4) 0.1185(5) Uani 1 1 d .
Br4 Br 0.33007(7) 0.59305(6) 0.53040(4) 0.1102(4) Uani 1 1 d .
S1 S 0.73093(15) 0.48732(13) 0.11896(13) 0.0824(8) Uani 1 1 d .
S2 S 0.48510(16) 0.48564(16) 0.18016(13) 0.1140(10) Uani 1 1 d .
S3 S 0.24075(14) 0.64709(12) 0.14085(12) 0.0703(7) Uani 1 1 d .
S4 S -0.00542(14) 0.72864(12) 0.18734(11) 0.0814(7) Uani 1 1 d .
S5 S 0.24690(14) 0.85643(11) 0.64727(11) 0.0661(7) Uani 1 1 d .
S6 S -0.00130(17) 0.8250(2) 0.71571(13) 0.1387(13) Uani 1 1 d .
S7 S 0.28249(16) 0.53324(13) 0.87240(14) 0.0850(8) Uani 1 1 d .
S8 S 0.52873(14) 0.59866(13) 0.81072(12) 0.0904(8) Uani 1 1 d .
F1 F 0.6709(3) 0.3781(3) 0.1061(3) 0.127(2) Uani 1 1 d .
F2 F 0.7370(3) 0.3879(2) 0.1862(3) 0.1068(19) Uani 1 1 d .
F3 F 0.2118(3) 0.7658(2) 0.1243(2) 0.0840(15) Uani 1 1 d .
F4 F 0.2679(3) 0.7445(2) 0.2071(2) 0.0839(15) Uani 1 1 d .
F5 F 0.1917(3) 0.7465(2) 0.6237(2) 0.1059(19) Uani 1 1 d .
F6 F 0.2558(3) 0.7509(2) 0.7052(2) 0.0929(17) Uani 1 1 d .
F7 F 0.3150(3) 0.6525(2) 0.8777(2) 0.0931(17) Uani 1 1 d .
F8 F 0.2564(3) 0.6240(2) 0.7980(2) 0.0815(15) Uani 1 1 d .
O1 O 0.6880(4) 0.5069(4) 0.0693(3) 0.130(3) Uani 1 1 d .
O2 O 0.7420(4) 0.5280(3) 0.1700(3) 0.116(3) Uani 1 1 d .
O3 O 0.4633(4) 0.4563(5) 0.2369(3) 0.183(4) Uani 1 1 d .
O4 O 0.1871(4) 0.6303(3) 0.0963(2) 0.094(2) Uani 1 1 d .
O5 O 0.2506(4) 0.6075(2) 0.1907(3) 0.0872(19) Uani 1 1 d .
O6 O -0.0205(3) 0.7137(4) 0.2500(3) 0.125(3) Uani 1 1 d .
O7 O 0.1962(4) 0.8843(3) 0.6047(3) 0.109(2) Uani 1 1 d .
O8 O 0.2664(3) 0.8891(2) 0.7022(2) 0.0789(18) Uani 1 1 d .
O9 O -0.0358(7) 0.7603(5) 0.7326(5) 0.233(5) Uiso 1 1 d .
O10 O 0.3293(4) 0.5256(4) 0.9240(3) 0.133(3) Uani 1 1 d .
O11 O 0.2818(4) 0.4873(3) 0.8262(3) 0.103(2) Uani 1 1 d .
O12 O 0.5373(4) 0.5635(4) 0.7545(3) 0.144(3) Uani 1 1 d .
N1 N 0.5676(4) 0.4579(4) 0.1543(3) 0.090(3) Uani 1 1 d .
N2 N 0.0855(4) 0.7247(3) 0.1672(3) 0.0597(19) Uani 1 1 d .
N3 N 0.0815(4) 0.8072(4) 0.6768(3) 0.100(3) Uani 1 1 d .
N4 N 0.4395(4) 0.6021(3) 0.8360(3) 0.073(2) Uani 1 1 d .
C1 C 0.6877(6) 0.4177(5) 0.1503(4) 0.076(3) Uani 1 1 d .
C2 C 0.6169(6) 0.4342(4) 0.1868(4) 0.074(3) Uani 1 1 d .
C3 C 0.6231(5) 0.4262(5) 0.2535(4) 0.063(3) Uani 1 1 d .
C4 C 0.6078(6) 0.3685(6) 0.2763(5) 0.092(3) Uani 1 1 d .
H4 H 0.5907 0.3369 0.2508 0.110 Uiso 1 1 calc R
C5 C 0.6170(6) 0.3547(5) 0.3379(6) 0.096(4) Uani 1 1 d .
H5 H 0.6070 0.3146 0.3531 0.115 Uiso 1 1 calc R
C6 C 0.6407(5) 0.4015(6) 0.3738(4) 0.077(3) Uani 1 1 d .
C7 C 0.6565(6) 0.4594(5) 0.3524(4) 0.082(3) Uani 1 1 d .
H7 H 0.6738 0.4909 0.3780 0.099 Uiso 1 1 calc R
C8 C 0.6466(5) 0.4718(4) 0.2915(5) 0.082(3) Uani 1 1 d .
H8 H 0.6563 0.5121 0.2767 0.098 Uiso 1 1 calc R
C9 C 0.8171(5) 0.4589(4) 0.0947(4) 0.069(3) Uani 1 1 d .
C10 C 0.8750(5) 0.4570(4) 0.1349(4) 0.069(3) Uani 1 1 d .
H10 H 0.8692 0.4687 0.1749 0.083 Uiso 1 1 calc R
C11 C 0.9445(5) 0.4360(4) 0.1113(5) 0.088(3) Uani 1 1 d .
H11 H 0.9854 0.4335 0.1367 0.106 Uiso 1 1 calc R
C12 C 0.9518(6) 0.4198(5) 0.0531(5) 0.112(4) Uani 1 1 d .
H12 H 0.9979 0.4072 0.0389 0.134 Uiso 1 1 calc R
C13 C 0.8932(7) 0.4213(6) 0.0147(5) 0.129(5) Uani 1 1 d .
H13 H 0.8986 0.4091 -0.0252 0.155 Uiso 1 1 calc R
C14 C 0.8258(6) 0.4414(4) 0.0361(4) 0.090(3) Uani 1 1 d .
H14 H 0.7854 0.4431 0.0103 0.108 Uiso 1 1 calc R
C15 C 0.4291(6) 0.4490(6) 0.1196(5) 0.104(4) Uani 1 1 d .
C16 C 0.4453(6) 0.3777(5) 0.1236(5) 0.149(5) Uani 1 1 d .
H16A H 0.4485 0.3654 0.1650 0.224 Uiso 1 1 calc R
H16B H 0.4914 0.3686 0.1039 0.224 Uiso 1 1 calc R
H16C H 0.4062 0.3545 0.1044 0.224 Uiso 1 1 calc R
C17 C 0.3495(6) 0.4633(6) 0.1408(5) 0.162(5) Uani 1 1 d .
H17A H 0.3403 0.5080 0.1382 0.244 Uiso 1 1 calc R
H17B H 0.3437 0.4496 0.1817 0.244 Uiso 1 1 calc R
H17C H 0.3149 0.4411 0.1158 0.244 Uiso 1 1 calc R
C18 C 0.4507(7) 0.4737(6) 0.0617(4) 0.183(7) Uani 1 1 d .
H18A H 0.4135 0.4635 0.0325 0.275 Uiso 1 1 calc R
H18B H 0.4970 0.4552 0.0498 0.275 Uiso 1 1 calc R
H18C H 0.4561 0.5189 0.0642 0.275 Uiso 1 1 calc R
C19 C 0.2146(5) 0.7229(4) 0.1698(4) 0.070(3) Uani 1 1 d .
C20 C 0.1385(5) 0.7224(3) 0.2039(4) 0.054(2) Uani 1 1 d .
C21 C 0.1411(5) 0.7208(5) 0.2704(4) 0.061(2) Uani 1 1 d .
C22 C 0.1354(5) 0.7764(4) 0.3009(4) 0.079(3) Uani 1 1 d .
H22 H 0.1259 0.8142 0.2809 0.094 Uiso 1 1 calc R
C23 C 0.1442(7) 0.7749(5) 0.3630(4) 0.095(4) Uani 1 1 d .
H23 H 0.1415 0.8124 0.3848 0.114 Uiso 1 1 calc R
C24 C 0.1565(5) 0.7208(6) 0.3917(4) 0.074(3) Uani 1 1 d .
C25 C 0.1614(6) 0.6653(5) 0.3623(5) 0.092(3) Uani 1 1 d .
H25 H 0.1698 0.6277 0.3829 0.111 Uiso 1 1 calc R
C26 C 0.1536(6) 0.6658(4) 0.3000(4) 0.082(3) Uani 1 1 d .
H26 H 0.1570 0.6281 0.2786 0.098 Uiso 1 1 calc R
C27 C 0.3259(5) 0.6604(4) 0.1060(4) 0.063(2) Uani 1 1 d .
C28 C 0.3291(6) 0.6696(4) 0.0433(4) 0.085(3) Uani 1 1 d .
H28 H 0.2862 0.6704 0.0203 0.102 Uiso 1 1 calc R
C29 C 0.3953(7) 0.6772(6) 0.0178(5) 0.129(5) Uani 1 1 d .
H29 H 0.3972 0.6801 -0.0238 0.155 Uiso 1 1 calc R
C30 C 0.4600(7) 0.6811(6) 0.0484(6) 0.134(5) Uani 1 1 d .
H30 H 0.5049 0.6894 0.0296 0.160 Uiso 1 1 calc R
C31 C 0.4539(7) 0.6715(5) 0.1112(6) 0.122(4) Uani 1 1 d .
H31 H 0.4970 0.6722 0.1340 0.146 Uiso 1 1 calc R
C32 C 0.3905(6) 0.6615(5) 0.1394(5) 0.094(3) Uani 1 1 d .
H32 H 0.3893 0.6554 0.1807 0.113 Uiso 1 1 calc R
C33 C -0.0375(5) 0.6619(5) 0.1446(4) 0.081(3) Uani 1 1 d .
C34 C -0.1214(5) 0.6594(5) 0.1554(5) 0.128(4) Uani 1 1 d .
H34A H -0.1440 0.6969 0.1392 0.192 Uiso 1 1 calc R
H34B H -0.1310 0.6571 0.1977 0.192 Uiso 1 1 calc R
H34C H -0.1417 0.6228 0.1359 0.192 Uiso 1 1 calc R
C35 C -0.0201(6) 0.6727(6) 0.0792(4) 0.151(5) Uani 1 1 d .
H35A H 0.0315 0.6647 0.0722 0.226 Uiso 1 1 calc R
H35B H -0.0314 0.7158 0.0688 0.226 Uiso 1 1 calc R
H35C H -0.0493 0.6446 0.0550 0.226 Uiso 1 1 calc R
C36 C 0.0020(6) 0.6026(4) 0.1696(6) 0.164(6) Uani 1 1 d .
H36A H -0.0087 0.5669 0.1445 0.247 Uiso 1 1 calc R
H36B H -0.0151 0.5944 0.2097 0.247 Uiso 1 1 calc R
H36C H 0.0545 0.6098 0.1702 0.247 Uiso 1 1 calc R
C37 C 0.2051(5) 0.7802(4) 0.6720(4) 0.060(2) Uani 1 1 d .
C38 C 0.1344(6) 0.7929(4) 0.7085(4) 0.073(3) Uani 1 1 d .
C39 C 0.1395(5) 0.7847(4) 0.7752(4) 0.057(2) Uani 1 1 d .
C40 C 0.1204(6) 0.7309(5) 0.8026(5) 0.089(3) Uani 1 1 d .
H40 H 0.1032 0.6975 0.7792 0.107 Uiso 1 1 calc R
C41 C 0.1250(7) 0.7220(5) 0.8651(5) 0.106(4) Uani 1 1 d .
H41 H 0.1125 0.6838 0.8833 0.128 Uiso 1 1 calc R
C42 C 0.1495(6) 0.7740(6) 0.8980(4) 0.076(3) Uani 1 1 d .
C43 C 0.1715(6) 0.8272(5) 0.8706(4) 0.091(3) Uani 1 1 d .
H43 H 0.1906 0.8603 0.8934 0.109 Uiso 1 1 calc R
C44 C 0.1663(6) 0.8336(5) 0.8096(4) 0.098(3) Uani 1 1 d .
H44 H 0.1810 0.8712 0.7913 0.118 Uiso 1 1 calc R
C45 C 0.3255(5) 0.8329(4) 0.6076(4) 0.055(2) Uani 1 1 d .
C46 C 0.3253(6) 0.8249(4) 0.5478(4) 0.087(3) Uani 1 1 d .
H46 H 0.2813 0.8296 0.5266 0.104 Uiso 1 1 calc R
C47 C 0.3881(7) 0.8102(5) 0.5178(5) 0.114(4) Uani 1 1 d .
H47 H 0.3881 0.8067 0.4762 0.137 Uiso 1 1 calc R
C48 C 0.4506(7) 0.8006(5) 0.5496(5) 0.111(4) Uani 1 1 d .
H48 H 0.4933 0.7888 0.5290 0.133 Uiso 1 1 calc R
C49 C 0.4540(6) 0.8071(5) 0.6091(5) 0.102(4) Uani 1 1 d .
H49 H 0.4979 0.7999 0.6298 0.122 Uiso 1 1 calc R
C50 C 0.3907(6) 0.8249(4) 0.6389(4) 0.069(3) Uani 1 1 d .
H50 H 0.3918 0.8316 0.6802 0.083 Uiso 1 1 calc R
C51 C -0.0555(6) 0.8404(5) 0.6510(4) 0.101(4) Uani 1 1 d .
C52 C -0.1297(5) 0.8621(5) 0.6709(4) 0.123(4) Uani 1 1 d .
H52A H -0.1581 0.8748 0.6365 0.184 Uiso 1 1 calc R
H52B H -0.1244 0.8973 0.6978 0.184 Uiso 1 1 calc R
H52C H -0.1546 0.8280 0.6911 0.184 Uiso 1 1 calc R
C53 C -0.0503(10) 0.7954(7) 0.6038(7) 0.186(8) Uiso 1 1 d .
H53A H -0.0649 0.7545 0.6184 0.353 Uiso 1 1 calc R
H53B H -0.0001 0.7935 0.5896 0.353 Uiso 1 1 calc R
H53C H -0.0823 0.8078 0.5714 0.353 Uiso 1 1 calc R
C54 C -0.0146(8) 0.8970(6) 0.6281(6) 0.192(6) Uiso 1 1 d .
H54A H 0.0330 0.8993 0.6472 0.289 Uiso 1 1 calc R
H54B H -0.0423 0.9346 0.6370 0.289 Uiso 1 1 calc R
H54C H -0.0081 0.8933 0.5854 0.289 Uiso 1 1 calc R
C55 C 0.3108(6) 0.6066(4) 0.8355(4) 0.073(3) Uani 1 1 d .
C56 C 0.3854(5) 0.5996(4) 0.7998(4) 0.066(3) Uani 1 1 d .
C57 C 0.3777(4) 0.5937(5) 0.7349(4) 0.061(2) Uani 1 1 d .
C58 C 0.3903(5) 0.6478(4) 0.7011(4) 0.070(3) Uani 1 1 d .
H58 H 0.4092 0.6840 0.7193 0.084 Uiso 1 1 calc R
C59 C 0.3751(6) 0.6477(4) 0.6416(4) 0.084(3) Uani 1 1 d .
H59 H 0.3791 0.6849 0.6194 0.101 Uiso 1 1 calc R
C60 C 0.3540(5) 0.5932(5) 0.6144(4) 0.065(2) Uani 1 1 d .
C61 C 0.3453(5) 0.5376(4) 0.6451(4) 0.073(3) Uani 1 1 d .
H61 H 0.3326 0.5003 0.6254 0.088 Uiso 1 1 calc R
C62 C 0.3563(5) 0.5387(4) 0.7075(5) 0.076(3) Uani 1 1 d .
H62 H 0.3491 0.5022 0.7302 0.091 Uiso 1 1 calc R
C63 C 0.1902(5) 0.5484(4) 0.8964(4) 0.061(2) Uani 1 1 d .
C64 C 0.1797(6) 0.5635(4) 0.9566(4) 0.080(3) Uani 1 1 d .
H64 H 0.2197 0.5676 0.9826 0.096 Uiso 1 1 calc R
C65 C 0.1105(6) 0.5720(5) 0.9758(4) 0.088(3) Uani 1 1 d .
H65 H 0.1019 0.5799 1.0163 0.106 Uiso 1 1 calc R
C66 C 0.0519(6) 0.5693(5) 0.9367(5) 0.094(3) Uani 1 1 d .
H66 H 0.0041 0.5761 0.9508 0.113 Uiso 1 1 calc R
C67 C 0.0630(6) 0.5567(5) 0.8779(5) 0.087(3) Uani 1 1 d .
H67 H 0.0229 0.5549 0.8517 0.104 Uiso 1 1 calc R
C68 C 0.1332(6) 0.5466(4) 0.8568(4) 0.080(3) Uani 1 1 d .
H68 H 0.1415 0.5387 0.8162 0.096 Uiso 1 1 calc R
C69 C 0.5630(6) 0.5449(5) 0.8703(4) 0.082(3) Uani 1 1 d .
C70 C 0.6438(6) 0.5357(5) 0.8542(5) 0.135(4) Uani 1 1 d .
H70A H 0.6685 0.5759 0.8542 0.202 Uiso 1 1 calc R
H70B H 0.6474 0.5169 0.8150 0.202 Uiso 1 1 calc R
H70C H 0.6667 0.5083 0.8831 0.202 Uiso 1 1 calc R
C71 C 0.5513(7) 0.5774(6) 0.9286(4) 0.166(6) Uani 1 1 d .
H71A H 0.5813 0.5577 0.9589 0.249 Uiso 1 1 calc R
H71B H 0.5001 0.5745 0.9398 0.249 Uiso 1 1 calc R
H71C H 0.5650 0.6212 0.9249 0.249 Uiso 1 1 calc R
C72 C 0.5215(6) 0.4854(5) 0.8686(5) 0.132(4) Uani 1 1 d .
H72A H 0.5363 0.4592 0.9017 0.198 Uiso 1 1 calc R
H72B H 0.5315 0.4639 0.8315 0.198 Uiso 1 1 calc R
H72C H 0.4695 0.4942 0.8715 0.198 Uiso 1 1 calc R

loop_
_atom_site_aniso_label
_atom_site_aniso_U_11
_atom_site_aniso_U_22
_atom_site_aniso_U_33
_atom_site_aniso_U_23
_atom_site_aniso_U_13
_atom_site_aniso_U_12
Br1 0.1107(11) 0.2210(14) 0.0856(8) 0.0377(9) 0.0047(8) 0.0436(11)
Br2 0.1168(11) 0.1889(12) 0.0650(6) 0.0089(7) -0.0371(8) -0.0194(10)
Br3 0.1122(11) 0.1789(11) 0.0643(6) 0.0216(7) -0.0095(7) 0.0376(9)
Br4 0.0947(9) 0.1559(10) 0.0802(7) -0.0028(7) -0.0154(7) -0.0037(8)
S1 0.0655(18) 0.097(2) 0.0849(19) 0.0066(17) 0.0166(16) 0.0132(16)
S2 0.070(2) 0.187(3) 0.0851(19) -0.020(2) 0.0024(18) 0.033(2)
S3 0.0581(16) 0.0849(18) 0.0679(17) -0.0117(15) 0.0096(15) -0.0089(15)
S4 0.0597(16) 0.0934(18) 0.0911(17) -0.0281(16) 0.0063(15) -0.0039(14)
S5 0.0591(16) 0.0743(15) 0.0648(16) 0.0040(14) 0.0133(14) 0.0065(14)
S6 0.063(2) 0.257(4) 0.096(2) -0.003(3) 0.0030(19) 0.007(3)
S7 0.076(2) 0.0835(19) 0.095(2) 0.0255(17) 0.0255(18) 0.0158(16)
S8 0.0584(16) 0.111(2) 0.1020(19) 0.0243(19) 0.0093(16) 0.0090(16)
F1 0.093(5) 0.153(5) 0.134(5) -0.069(4) 0.036(4) -0.038(4)
F2 0.090(5) 0.101(4) 0.129(5) 0.031(4) 0.048(4) 0.030(4)
F3 0.074(4) 0.100(4) 0.079(3) 0.021(3) 0.017(3) -0.007(3)
F4 0.068(4) 0.110(4) 0.073(3) -0.026(3) 0.006(3) -0.038(3)
F5 0.097(5) 0.121(4) 0.100(4) -0.049(4) 0.029(4) -0.046(4)
F6 0.074(4) 0.103(4) 0.103(4) 0.020(3) 0.025(3) 0.033(3)
F7 0.083(4) 0.101(4) 0.096(4) -0.026(3) 0.023(3) -0.005(3)
F8 0.064(4) 0.088(4) 0.093(4) 0.007(3) 0.013(3) 0.018(3)
O1 0.091(6) 0.186(7) 0.112(5) 0.062(5) 0.017(5) 0.058(5)
O2 0.087(5) 0.101(5) 0.159(7) -0.055(5) 0.048(5) -0.012(4)
O3 0.073(6) 0.386(14) 0.090(5) 0.046(7) 0.009(5) 0.055(7)
O4 0.070(5) 0.128(5) 0.082(4) -0.045(4) 0.011(4) -0.010(4)
O5 0.100(5) 0.083(4) 0.079(4) 0.020(4) 0.022(4) 0.010(4)
O6 0.052(4) 0.254(8) 0.068(4) -0.046(5) 0.019(4) -0.021(5)
O7 0.069(5) 0.151(6) 0.108(5) 0.049(5) 0.024(4) 0.050(4)
O8 0.096(5) 0.077(4) 0.063(4) -0.024(3) 0.010(3) -0.024(4)
O10 0.071(5) 0.216(8) 0.112(5) 0.097(5) 0.010(5) 0.016(5)
O11 0.122(6) 0.071(4) 0.116(5) -0.007(4) 0.064(5) 0.014(4)
O12 0.087(6) 0.279(10) 0.066(5) -0.012(5) 0.015(4) 0.064(6)
N1 0.057(5) 0.138(7) 0.074(5) -0.019(5) 0.009(5) 0.022(5)
N2 0.050(5) 0.066(5) 0.063(5) -0.013(4) 0.014(4) 0.005(4)
N3 0.048(5) 0.205(9) 0.048(4) 0.001(5) 0.014(4) 0.026(6)
N4 0.061(5) 0.091(5) 0.068(5) 0.006(5) 0.020(4) 0.008(5)
C1 0.065(7) 0.099(8) 0.062(6) -0.022(6) -0.015(6) 0.013(6)
C2 0.072(8) 0.091(7) 0.059(7) -0.003(6) 0.009(6) 0.004(6)
C3 0.043(5) 0.063(7) 0.083(7) -0.006(6) 0.010(5) -0.009(5)
C4 0.087(8) 0.107(10) 0.082(8) -0.037(7) 0.009(7) -0.015(7)
C5 0.095(9) 0.068(7) 0.125(11) -0.017(8) 0.021(8) 0.022(6)
C6 0.055(6) 0.109(9) 0.068(7) 0.037(7) 0.005(5) 0.017(7)
C7 0.082(8) 0.109(9) 0.056(6) -0.022(6) -0.004(7) -0.002(7)
C8 0.078(8) 0.078(7) 0.089(8) -0.008(6) 0.003(7) -0.036(6)
C9 0.067(7) 0.091(7) 0.050(5) -0.009(5) 0.004(6) -0.010(6)
C10 0.051(6) 0.090(7) 0.067(6) -0.018(5) -0.004(6) -0.012(5)
C11 0.044(6) 0.122(9) 0.099(8) -0.008(7) -0.008(6) -0.002(6)
C12 0.075(9) 0.179(11) 0.081(8) -0.041(8) 0.021(7) -0.009(8)
C13 0.088(10) 0.240(14) 0.059(7) -0.043(8) 0.021(7) 0.033(10)
C14 0.071(8) 0.140(9) 0.060(7) -0.007(6) -0.014(6) -0.011(7)
C15 0.067(8) 0.135(10) 0.111(10) -0.022(9) -0.004(8) 0.004(8)
C16 0.096(10) 0.157(12) 0.194(13) -0.001(11) -0.015(9) -0.031(9)
C17 0.062(8) 0.250(14) 0.175(12) -0.021(11) -0.038(10) 0.029(10)
C18 0.161(14) 0.319(18) 0.069(7) 0.093(10) 0.004(8) 0.045(13)
C19 0.063(7) 0.097(7) 0.050(6) 0.004(6) -0.013(5) -0.021(6)
C20 0.056(6) 0.052(5) 0.053(5) -0.004(5) 0.005(5) -0.010(5)
C21 0.060(6) 0.062(6) 0.062(6) 0.005(6) -0.003(5) -0.007(5)
C22 0.112(9) 0.066(7) 0.057(6) -0.021(5) -0.028(6) 0.002(6)
C23 0.141(11) 0.079(8) 0.067(7) -0.009(6) -0.009(7) -0.027(7)
C24 0.054(6) 0.114(8) 0.054(6) 0.007(7) -0.014(5) -0.008(7)
C25 0.084(8) 0.103(9) 0.089(8) 0.013(7) 0.026(7) 0.024(7)
C26 0.104(9) 0.069(7) 0.073(7) -0.003(6) 0.043(7) 0.003(6)
C27 0.047(6) 0.086(6) 0.056(6) -0.019(5) 0.007(6) 0.004(5)
C28 0.079(8) 0.116(8) 0.061(6) -0.012(6) -0.008(7) 0.023(7)
C29 0.066(8) 0.237(14) 0.084(8) 0.050(9) 0.035(8) 0.000(10)
C30 0.071(9) 0.235(14) 0.095(9) -0.042(10) 0.010(8) -0.018(9)
C31 0.053(8) 0.189(12) 0.123(10) -0.049(10) -0.009(8) -0.011(8)
C32 0.049(6) 0.165(10) 0.068(7) -0.019(7) 0.013(6) -0.012(7)
C33 0.048(6) 0.103(8) 0.092(8) -0.021(6) 0.004(6) -0.006(6)
C34 0.044(6) 0.188(11) 0.153(10) -0.033(9) 0.000(7) -0.045(7)
C35 0.095(10) 0.298(16) 0.059(7) -0.050(8) -0.020(7) -0.005(10)
C36 0.083(9) 0.081(8) 0.329(18) -0.003(11) 0.012(11) -0.020(7)
C37 0.055(6) 0.074(6) 0.051(6) -0.007(5) 0.013(5) -0.009(5)
C38 0.067(7) 0.094(7) 0.059(6) 0.000(5) -0.002(6) -0.016(6)
C39 0.048(6) 0.064(6) 0.059(6) 0.009(5) 0.007(5) -0.009(5)
C40 0.105(9) 0.079(8) 0.084(8) -0.008(7) -0.002(7) 0.013(6)
C41 0.139(12) 0.114(9) 0.066(7) 0.010(7) -0.011(7) 0.022(8)
C42 0.063(7) 0.109(8) 0.057(6) 0.017(6) -0.018(6) 0.018(7)
C43 0.095(9) 0.114(9) 0.063(6) -0.011(6) 0.009(7) -0.040(7)
C44 0.121(10) 0.110(8) 0.063(7) 0.011(6) 0.004(7) -0.051(8)
C45 0.041(5) 0.076(6) 0.047(5) -0.018(4) 0.003(5) 0.002(5)
C46 0.083(9) 0.125(8) 0.053(6) 0.000(6) -0.003(7) 0.035(7)
C47 0.092(10) 0.189(12) 0.062(7) 0.038(7) 0.018(7) 0.063(9)
C48 0.110(11) 0.124(9) 0.098(9) 0.016(8) 0.072(9) 0.041(8)
C49 0.061(8) 0.145(10) 0.100(9) -0.005(8) 0.011(7) 0.010(7)
C50 0.066(7) 0.081(7) 0.060(6) -0.011(5) -0.007(6) -0.017(6)
C51 0.116(8) 0.131(9) 0.085(7) 0.052(7) 0.008(7) 0.064(8)
C52 0.081(8) 0.165(10) 0.123(9) 0.066(8) 0.005(8) 0.039(8)
C55 0.070(7) 0.086(7) 0.063(6) -0.001(6) -0.005(6) 0.014(6)
C56 0.066(7) 0.070(6) 0.061(6) -0.001(6) 0.000(6) 0.013(6)
C57 0.037(5) 0.072(6) 0.073(6) 0.012(6) 0.001(5) -0.007(5)
C58 0.078(7) 0.065(6) 0.066(6) 0.006(6) -0.008(6) -0.015(5)
C59 0.115(10) 0.060(7) 0.078(7) 0.008(6) -0.011(7) 0.002(6)
C60 0.045(5) 0.086(7) 0.064(6) -0.010(6) -0.018(5) 0.008(5)
C61 0.070(7) 0.070(7) 0.080(7) -0.006(6) 0.010(7) -0.034(6)
C62 0.064(7) 0.068(7) 0.096(8) 0.006(6) 0.008(7) -0.005(5)
C63 0.061(7) 0.071(6) 0.049(5) 0.000(5) 0.015(5) 0.014(5)
C64 0.076(8) 0.103(7) 0.063(7) 0.003(5) 0.006(6) 0.015(6)
C65 0.055(7) 0.154(10) 0.056(6) -0.022(6) 0.002(6) 0.002(7)
C66 0.075(9) 0.130(9) 0.077(7) 0.006(7) 0.041(7) 0.021(7)
C67 0.046(6) 0.132(9) 0.082(8) -0.009(7) 0.006(6) 0.010(6)
C68 0.079(8) 0.106(8) 0.056(6) 0.001(6) 0.006(6) -0.001(7)
C69 0.069(7) 0.102(8) 0.075(7) 0.012(6) -0.011(6) 0.017(6)
C70 0.059(7) 0.191(11) 0.154(11) 0.003(9) 0.013(8) 0.057(8)
C71 0.194(16) 0.241(15) 0.064(7) -0.008(9) -0.033(8) 0.099(12)
C72 0.111(10) 0.109(9) 0.176(11) 0.026(9) 0.024(9) 0.018(8)

loop_
_atom_type_symbol
_atom_type_description
_atom_type_scat_dispersion_real
_atom_type_scat_dispersion_imag
_atom_type_scat_source
C C 0.0033 0.0016 'International Tables Vol C Tables 4.2.6.8 and 6.1.1.4'
H H 0.0000 0.0000 'International Tables Vol C Tables 4.2.6.8 and 6.1.1.4'
N N 0.0061 0.0033 'International Tables Vol C Tables 4.2.6.8 and 6.1.1.4'
O O 0.0106 0.0060 'International Tables Vol C Tables 4.2.6.8 and 6.1.1.4'
F F 0.0171 0.0103 'International Tables Vol C Tables 4.2.6.8 and 6.1.1.4'
S S 0.1246 0.1234 'International Tables Vol C Tables 4.2.6.8 and 6.1.1.4'
Br Br -0.2901 2.4595 'International Tables Vol C Tables 4.2.6.8 and 6.1.1.4'

loop_
_geom_angle_atom_site_label_1
_geom_angle_atom_site_label_2
_geom_angle_atom_site_label_3
_geom_angle
O1 S1 O2 121.2(5)
O1 S1 C9 110.3(4)
O2 S1 C9 108.9(4)
O1 S1 C1 107.7(5)
O2 S1 C1 104.0(4)
C9 S1 C1 103.0(4)
O3 S2 N1 112.5(5)
O3 S2 C15 107.7(6)
N1 S2 C15 95.1(5)
O5 S3 O4 119.1(4)
O5 S3 C27 109.6(4)
O4 S3 C27 109.3(4)
O5 S3 C19 106.4(4)
O4 S3 C19 107.0(4)
C27 S3 C19 104.4(4)
O6 S4 N2 114.9(4)
O6 S4 C33 106.1(5)
N2 S4 C33 97.7(4)
O7 S5 O8 121.0(4)
O7 S5 C45 107.4(4)
O8 S5 C45 111.4(4)
O7 S5 C37 106.8(5)
O8 S5 C37 105.2(4)
C45 S5 C37 103.5(4)
O9 S6 N3 105.8(6)
O9 S6 C51 98.0(6)
N3 S6 C51 96.2(4)
O11 S7 O10 120.7(5)
O11 S7 C63 109.5(5)
O10 S7 C63 109.4(4)
O11 S7 C55 104.9(4)
O10 S7 C55 106.8(5)
C63 S7 C55 104.2(4)
O12 S8 N4 113.8(4)
O12 S8 C69 105.4(5)
N4 S8 C69 96.0(4)
C2 N1 S2 124.5(7)
C20 N2 S4 124.4(6)
C38 N3 S6 115.4(7)
C56 N4 S8 121.1(6)
F1 C1 F2 107.2(8)
F1 C1 C2 109.8(8)
F2 C1 C2 109.7(8)
F1 C1 S1 109.1(6)
F2 C1 S1 108.9(7)
C2 C1 S1 112.1(7)
N1 C2 C3 132.1(9)
N1 C2 C1 112.0(8)
C3 C2 C1 115.5(9)
C4 C3 C8 118.1(9)
C4 C3 C2 117.4(9)
C8 C3 C2 124.4(9)
C3 C4 C5 121.9(10)
C3 C4 H4 119.1
C5 C4 H4 119.0
C6 C5 C4 117.7(10)
C6 C5 H5 121.1
C4 C5 H5 121.2
C5 C6 C7 121.8(9)
C5 C6 Br1 121.4(10)
C7 C6 Br1 116.5(9)
C6 C7 C8 119.3(9)
C6 C7 H7 120.4
C8 C7 H7 120.3
C3 C8 C7 121.1(9)
C3 C8 H8 119.4
C7 C8 H8 119.5
C14 C9 C10 121.7(9)
C14 C9 S1 119.3(8)
C10 C9 S1 118.9(7)
C9 C10 C11 115.9(8)
C9 C10 H10 122.0
C11 C10 H10 122.0
C12 C11 C10 121.1(10)
C12 C11 H11 119.5
C10 C11 H11 119.4
C11 C12 C13 121.5(11)
C11 C12 H12 119.3
C13 C12 H12 119.2
C12 C13 C14 118.5(10)
C12 C13 H13 120.8
C14 C13 H13 120.7
C9 C14 C13 121.2(10)
C9 C14 H14 119.4
C13 C14 H14 119.4
C18 C15 C16 110.8(10)
C18 C15 C17 117.1(11)
C16 C15 C17 110.5(11)
C18 C15 S2 110.5(9)
C16 C15 S2 105.2(8)
C17 C15 S2 101.8(7)
C15 C16 H16A 109.5
C15 C16 H16B 109.5
H16A C16 H16B 109.5
C15 C16 H16C 109.4
H16A C16 H16C 109.5
H16B C16 H16C 109.5
C15 C17 H17A 109.4
C15 C17 H17B 109.5
H17A C17 H17B 109.5
C15 C17 H17C 109.5
H17A C17 H17C 109.5
H17B C17 H17C 109.5
C15 C18 H18A 109.4
C15 C18 H18B 109.4
H18A C18 H18B 109.5
C15 C18 H18C 109.5
H18A C18 H18C 109.5
H18B C18 H18C 109.5
F4 C19 F3 105.1(7)
F4 C19 C20 109.2(7)
F3 C19 C20 109.3(7)
F4 C19 S3 109.6(7)
F3 C19 S3 109.7(6)
C20 C19 S3 113.6(6)
N2 C20 C21 132.3(8)
N2 C20 C19 110.6(7)
C21 C20 C19 117.0(8)
C26 C21 C22 120.7(8)
C26 C21 C20 120.7(9)
C22 C21 C20 118.5(8)
C21 C22 C23 117.9(9)
C21 C22 H22 121.1
C23 C22 H22 121.1
C24 C23 C22 121.1(9)
C24 C23 H23 119.4
C22 C23 H23 119.4
C23 C24 C25 121.8(9)
C23 C24 Br2 120.2(9)
C25 C24 Br2 118.0(9)
C24 C25 C26 118.1(9)
C24 C25 H25 121.0
C26 C25 H25 120.9
C21 C26 C25 120.4(9)
C21 C26 H26 119.8
C25 C26 H26 119.8
C32 C27 C28 119.6(9)
C32 C27 S3 120.5(7)
C28 C27 S3 119.9(8)
C29 C28 C27 118.3(10)
C29 C28 H28 120.9
C27 C28 H28 120.8
C28 C29 C30 124.6(11)
C28 C29 H29 117.8
C30 C29 H29 117.6
C29 C30 C31 114.8(12)
C29 C30 H30 122.6
C31 C30 H30 122.5
C32 C31 C30 123.9(12)
C32 C31 H31 118.1
C30 C31 H31 118.0
C31 C32 C27 118.6(10)
C31 C32 H32 120.6
C27 C32 H32 120.7
C35 C33 C34 111.2(9)
C35 C33 C36 112.0(9)
C34 C33 C36 111.9(9)
C35 C33 S4 108.9(7)
C34 C33 S4 105.2(7)
C36 C33 S4 107.2(7)
C33 C34 H34A 109.4
C33 C34 H34B 109.5
H34A C34 H34B 109.5
C33 C34 H34C 109.5
H34A C34 H34C 109.5
H34B C34 H34C 109.5
C33 C35 H35A 109.5
C33 C35 H35B 109.5
H35A C35 H35B 109.5
C33 C35 H35C 109.4
H35A C35 H35C 109.5
H35B C35 H35C 109.5
C33 C36 H36A 109.5
C33 C36 H36B 109.4
H36A C36 H36B 109.5
C33 C36 H36C 109.5
H36A C36 H36C 109.5
H36B C36 H36C 109.5
F5 C37 F6 109.3(8)
F5 C37 C38 112.0(8)
F6 C37 C38 111.0(7)
F5 C37 S5 107.6(6)
F6 C37 S5 106.7(6)
C38 C37 S5 110.1(6)
N3 C38 C39 130.4(9)
N3 C38 C37 112.6(8)
C39 C38 C37 116.9(9)
C40 C39 C44 118.5(8)
C40 C39 C38 122.4(9)
C44 C39 C38 119.1(8)
C39 C40 C41 123.4(10)
C39 C40 H40 118.3
C41 C40 H40 118.3
C42 C41 C40 115.6(10)
C42 C41 H41 122.2
C40 C41 H41 122.2
C43 C42 C41 121.1(9)
C43 C42 Br3 122.2(9)
C41 C42 Br3 116.4(8)
C42 C43 C44 121.1(9)
C42 C43 H43 119.4
C44 C43 H43 119.5
C43 C44 C39 120.1(9)
C43 C44 H44 119.9
C39 C44 H44 120.0
C46 C45 C50 119.2(9)
C46 C45 S5 122.4(8)
C50 C45 S5 118.4(7)
C45 C46 C47 121.1(10)
C45 C46 H46 119.5
C47 C46 H46 119.5
C48 C47 C46 118.6(10)
C48 C47 H47 120.7
C46 C47 H47 120.6
C49 C48 C47 122.9(12)
C49 C48 H48 118.6
C47 C48 H48 118.5
C48 C49 C50 118.0(12)
C48 C49 H49 121.0
C50 C49 H49 121.0
C49 C50 C45 120.1(9)
C49 C50 H50 120.0
C45 C50 H50 119.9
C53 C51 C52 119.0(13)
C53 C51 C54 104.4(10)
C52 C51 C54 107.6(9)
C53 C51 S6 116.2(9)
C52 C51 S6 108.3(7)
C54 C51 S6 98.7(9)
C51 C52 H52A 109.5
C51 C52 H52B 109.4
H52A C52 H52B 109.5
C51 C52 H52C 109.5
H52A C52 H52C 109.5
H52B C52 H52C 109.5
C51 C53 H53A 109.9
C51 C53 H53B 109.8
H53A C53 H53B 109.0
C51 C53 H53C 110.2
H53A C53 H53C 109.0
H53B C53 H53C 109.0
C51 C54 H54A 109.5
C51 C54 H54B 109.5
H54A C54 H54B 109.5
C51 C54 H54C 109.5
H54A C54 H54C 109.5
H54B C54 H54C 109.5
F8 C55 F7 106.1(8)
F8 C55 C56 109.9(7)
F7 C55 C56 111.7(8)
F8 C55 S7 107.9(7)
F7 C55 S7 108.2(6)
C56 C55 S7 112.8(6)
N4 C56 C57 135.1(9)
N4 C56 C55 109.7(8)
C57 C56 C55 115.3(8)
C62 C57 C58 120.2(8)
C62 C57 C56 122.8(9)
C58 C57 C56 116.9(9)
C59 C58 C57 119.8(9)
C59 C58 H58 120.1
C57 C58 H58 120.1
C58 C59 C60 119.7(9)
C58 C59 H59 120.1
C60 C59 H59 120.2
C59 C60 C61 122.5(8)
C59 C60 Br4 119.9(8)
C61 C60 Br4 117.5(8)
C60 C61 C62 117.7(8)
C60 C61 H61 121.2
C62 C61 H61 121.2
C57 C62 C61 119.7(9)
C57 C62 H62 120.1
C61 C62 H62 120.1
C68 C63 C64 122.0(9)
C68 C63 S7 120.8(7)
C64 C63 S7 117.2(8)
C65 C64 C63 117.9(10)
C65 C64 H64 121.1
C63 C64 H64 121.0
C64 C65 C66 120.9(10)
C64 C65 H65 119.6
C66 C65 H65 119.5
C67 C66 C65 120.6(10)
C67 C66 H66 119.7
C65 C66 H66 119.7
C66 C67 C68 120.1(10)
C66 C67 H67 120.0
C68 C67 H67 120.0
C63 C68 C67 118.4(9)
C63 C68 H68 120.8
C67 C68 H68 120.8
C72 C69 C71 110.4(10)
C72 C69 C70 112.1(9)
C71 C69 C70 113.8(10)
C72 C69 S8 109.7(7)
C71 C69 S8 107.1(7)
C70 C69 S8 103.4(7)
C69 C70 H70A 109.4
C69 C70 H70B 109.5
H70A C70 H70B 109.5
C69 C70 H70C 109.5
H70A C70 H70C 109.5
H70B C70 H70C 109.5
C69 C71 H71A 109.5
C69 C71 H71B 109.5
H71A C71 H71B 109.5
C69 C71 H71C 109.5
H71A C71 H71C 109.5
H71B C71 H71C 109.5
C69 C72 H72A 109.4
C69 C72 H72B 109.5
H72A C72 H72B 109.5
C69 C72 H72C 109.5
H72A C72 H72C 109.5
H72B C72 H72C 109.5

loop_
_geom_bond_atom_site_label_1
_geom_bond_atom_site_label_2
_geom_bond_distance
Br1 C6 1.909(9)
Br2 C24 1.916(8)
Br3 C42 1.885(8)
Br4 C60 1.919(8)
S1 O1 1.412(6)
S1 O2 1.437(6)
S1 C9 1.754(9)
S1 C1 1.804(10)
S2 O3 1.462(8)
S2 N1 1.701(7)
S2 C15 1.855(11)
S3 O5 1.400(5)
S3 O4 1.431(6)
S3 C27 1.746(9)
S3 C19 1.788(9)
S4 O6 1.456(6)
S4 N2 1.705(7)
S4 C33 1.797(9)
S5 O7 1.443(6)
S5 O8 1.448(5)
S5 C45 1.744(8)
S5 C37 1.860(8)
S6 O9 1.549(11)
S6 N3 1.769(8)
S6 C51 1.771(9)
S7 O11 1.413(6)
S7 O10 1.436(7)
S7 C63 1.780(9)
S7 C55 1.826(9)
S8 O12 1.463(7)
S8 N4 1.710(7)
S8 C69 1.852(9)
F1 C1 1.328(9)
F2 C1 1.352(9)
F3 C19 1.360(9)
F4 C19 1.351(9)
F5 C37 1.311(8)
F6 C37 1.330(9)
F7 C55 1.351(9)
F8 C55 1.340(9)
N1 C2 1.251(10)
N2 C20 1.258(9)
N3 C38 1.227(10)
N4 C56 1.267(10)
C1 C2 1.555(12)
C2 C3 1.498(12)
C3 C4 1.349(11)
C3 C8 1.350(10)
C4 C5 1.411(12)
C4 H4 0.9300
C5 C6 1.339(12)
C5 H5 0.9300
C6 C7 1.343(11)
C7 C8 1.392(10)
C7 H7 0.9300
C8 H8 0.9300
C9 C14 1.363(10)
C9 C10 1.377(11)
C10 C11 1.432(12)
C10 H10 0.9300
C11 C12 1.346(12)
C11 H11 0.9300
C12 C13 1.363(14)
C12 H12 0.9300
C13 C14 1.375(13)
C13 H13 0.9300
C14 H14 0.9300
C15 C18 1.443(13)
C15 C16 1.537(13)
C15 C17 1.545(14)
C16 H16A 0.9600
C16 H16B 0.9600
C16 H16C 0.9600
C17 H17A 0.9600
C17 H17B 0.9600
C17 H17C 0.9600
C18 H18A 0.9600
C18 H18B 0.9600
C18 H18C 0.9600
C19 C20 1.571(11)
C20 C21 1.481(10)
C21 C26 1.355(10)
C21 C22 1.360(10)
C22 C23 1.392(10)
C22 H22 0.9300
C23 C24 1.327(11)
C23 H23 0.9300
C24 C25 1.346(11)
C25 C26 1.394(11)
C25 H25 0.9300
C26 H26 0.9300
C27 C32 1.382(12)
C27 C28 1.412(10)
C28 C29 1.332(13)
C28 H28 0.9300
C29 C30 1.354(14)
C29 H29 0.9300
C30 C31 1.418(13)
C30 H30 0.9300
C31 C32 1.323(13)
C31 H31 0.9300
C32 H32 0.9300
C33 C35 1.507(11)
C33 C34 1.535(12)
C33 C36 1.545(13)
C34 H34A 0.9600
C34 H34B 0.9600
C34 H34C 0.9600
C35 H35A 0.9600
C35 H35B 0.9600
C35 H35C 0.9600
C36 H36A 0.9600
C36 H36B 0.9600
C36 H36C 0.9600
C37 C38 1.538(11)
C38 C39 1.497(11)
C39 C40 1.335(11)
C39 C44 1.373(10)
C40 C41 1.406(11)
C40 H40 0.9300
C41 C42 1.393(12)
C41 H41 0.9300
C42 C43 1.338(11)
C43 C44 1.368(10)
C43 H43 0.9300
C44 H44 0.9300
C45 C46 1.342(9)
C45 C50 1.378(11)
C46 C47 1.352(12)
C46 H46 0.9300
C47 C48 1.348(14)
C47 H47 0.9300
C48 C49 1.333(13)
C48 H48 0.9300
C49 C50 1.374(12)
C49 H49 0.9300
C50 H50 0.9300
C51 C53 1.421(15)
C51 C52 1.484(12)
C51 C54 1.493(15)
C52 H52A 0.9600
C52 H52B 0.9600
C52 H52C 0.9600
C53 H53A 0.9643
C53 H53B 0.9643
C53 H53C 0.9645
C54 H54A 0.9601
C54 H54B 0.9601
C54 H54C 0.9601
C55 C56 1.571(12)
C56 C57 1.457(11)
C57 C62 1.367(11)
C57 C58 1.387(10)
C58 C59 1.353(10)
C58 H58 0.9300
C59 C60 1.356(10)
C59 H59 0.9300
C60 C61 1.367(10)
C61 C62 1.403(10)
C61 H61 0.9300
C62 H62 0.9300
C63 C68 1.356(11)
C63 C64 1.391(10)
C64 C65 1.333(12)
C64 H64 0.9300
C65 C66 1.373(12)
C65 H65 0.9300
C66 C67 1.350(11)
C66 H66 0.9300
C67 C68 1.369(12)
C67 H67 0.9300
C68 H68 0.9300
C69 C72 1.462(12)
C69 C71 1.484(12)
C69 C70 1.516(13)
C70 H70A 0.9600
C70 H70B 0.9600
C70 H70C 0.9600
C71 H71A 0.9600
C71 H71B 0.9600
C71 H71C 0.9600
C72 H72A 0.9600
C72 H72B 0.9600
C72 H72C 0.9600

loop_
_geom_torsion_atom_site_label_1
_geom_torsion_atom_site_label_2
_geom_torsion_atom_site_label_3
_geom_torsion_atom_site_label_4
_geom_torsion
O3 S2 N1 C2 -24.4(11)
C15 S2 N1 C2 -136.0(10)
O6 S4 N2 C20 -14.5(9)
C33 S4 N2 C20 -126.3(8)
O9 S6 N3 C38 -79.4(10)
C51 S6 N3 C38 -179.5(9)
O12 S8 N4 C56 -28.3(9)
C69 S8 N4 C56 -138.0(8)
O1 S1 C1 F1 46.5(8)
O2 S1 C1 F1 176.3(7)
C9 S1 C1 F1 -70.1(8)
O1 S1 C1 F2 163.2(6)
O2 S1 C1 F2 -67.0(7)
C9 S1 C1 F2 46.6(7)
O1 S1 C1 C2 -75.3(8)
O2 S1 C1 C2 54.5(8)
C9 S1 C1 C2 168.1(7)
S2 N1 C2 C3 -4.4(17)
S2 N1 C2 C1 -176.0(6)
F1 C1 C2 N1 -57.8(12)
F2 C1 C2 N1 -175.4(8)
S1 C1 C2 N1 63.6(10)
F1 C1 C2 C3 129.1(9)
F2 C1 C2 C3 11.5(12)
S1 C1 C2 C3 -109.6(8)
N1 C2 C3 C4 101.0(14)
C1 C2 C3 C4 -87.6(11)
N1 C2 C3 C8 -82.6(15)
C1 C2 C3 C8 88.8(11)
C8 C3 C4 C5 -1.2(15)
C2 C3 C4 C5 175.4(9)
C3 C4 C5 C6 1.0(16)
C4 C5 C6 C7 -1.0(16)
C4 C5 C6 Br1 -174.5(7)
C5 C6 C7 C8 1.3(16)
Br1 C6 C7 C8 175.1(8)
C4 C3 C8 C7 1.5(15)
C2 C3 C8 C7 -174.9(10)
C6 C7 C8 C3 -1.6(16)
O1 S1 C9 C14 -18.7(9)
O2 S1 C9 C14 -154.1(7)
C1 S1 C9 C14 96.0(8)
O1 S1 C9 C10 159.1(8)
O2 S1 C9 C10 23.7(9)
C1 S1 C9 C10 -86.3(8)
C14 C9 C10 C11 0.4(14)
S1 C9 C10 C11 -177.3(7)
C9 C10 C11 C12 0.5(15)
C10 C11 C12 C13 -1.5(19)
C11 C12 C13 C14 2(2)
C10 C9 C14 C13 -0.3(16)
S1 C9 C14 C13 177.4(9)
C12 C13 C14 C9 -0.6(19)
O3 S2 C15 C18 -177.1(9)
N1 S2 C15 C18 -61.5(10)
O3 S2 C15 C16 -57.4(9)
N1 S2 C15 C16 58.1(8)
O3 S2 C15 C17 57.9(9)
N1 S2 C15 C17 173.4(8)
O5 S3 C19 F4 58.6(7)
O4 S3 C19 F4 -173.1(5)
C27 S3 C19 F4 -57.3(7)
O5 S3 C19 F3 173.5(6)
O4 S3 C19 F3 -58.2(7)
C27 S3 C19 F3 57.6(7)
O5 S3 C19 C20 -63.8(7)
O4 S3 C19 C20 64.5(7)
C27 S3 C19 C20 -179.7(6)
S4 N2 C20 C21 1.8(14)
S4 N2 C20 C19 -176.9(5)
F4 C19 C20 N2 156.8(7)
F3 C19 C20 N2 42.3(9)
S3 C19 C20 N2 -80.6(8)
F4 C19 C20 C21 -22.1(10)
F3 C19 C20 C21 -136.6(7)
S3 C19 C20 C21 100.5(8)
N2 C20 C21 C26 101.8(12)
C19 C20 C21 C26 -79.6(11)
N2 C20 C21 C22 -82.3(12)
C19 C20 C21 C22 96.3(10)
C26 C21 C22 C23 1.2(14)
C20 C21 C22 C23 -174.7(9)
C21 C22 C23 C24 -1.2(17)
C22 C23 C24 C25 0.5(17)
C22 C23 C24 Br2 -179.9(8)
C23 C24 C25 C26 0.3(17)
Br2 C24 C25 C26 -179.4(8)
C22 C21 C26 C25 -0.5(15)
C20 C21 C26 C25 175.3(9)
C24 C25 C26 C21 -0.2(16)
O5 S3 C27 C32 -31.4(9)
O4 S3 C27 C32 -163.6(8)
C19 S3 C27 C32 82.3(9)
O5 S3 C27 C28 148.2(7)
O4 S3 C27 C28 16.0(8)
C19 S3 C27 C28 -98.2(7)
C32 C27 C28 C29 2.1(15)
S3 C27 C28 C29 -177.4(9)
C27 C28 C29 C30 -5(2)
C28 C29 C30 C31 5(2)
C29 C30 C31 C32 -2(2)
C30 C31 C32 C27 -0.1(19)
C28 C27 C32 C31 0.2(16)
S3 C27 C32 C31 179.7(9)
O6 S4 C33 C35 -177.2(7)
N2 S4 C33 C35 -58.4(8)
O6 S4 C33 C34 63.5(8)
N2 S4 C33 C34 -177.8(7)
O6 S4 C33 C36 -55.8(8)
N2 S4 C33 C36 63.0(7)
O7 S5 C37 F5 55.1(7)
O8 S5 C37 F5 -175.1(6)
C45 S5 C37 F5 -58.1(7)
O7 S5 C37 F6 172.3(5)
O8 S5 C37 F6 -57.9(6)
C45 S5 C37 F6 59.1(6)
O7 S5 C37 C38 -67.1(7)
O8 S5 C37 C38 62.6(7)
C45 S5 C37 C38 179.6(7)
S6 N3 C38 C39 3.7(16)
S6 N3 C38 C37 -178.0(6)
F5 C37 C38 N3 -42.9(12)
F6 C37 C38 N3 -165.3(9)
S5 C37 C38 N3 76.8(10)
F5 C37 C38 C39 135.6(8)
F6 C37 C38 C39 13.2(11)
S5 C37 C38 C39 -104.7(8)
N3 C38 C39 C40 83.2(15)
C37 C38 C39 C40 -95.0(11)
N3 C38 C39 C44 -98.3(14)
C37 C38 C39 C44 83.5(11)
C44 C39 C40 C41 1.3(15)
C38 C39 C40 C41 179.7(9)
C39 C40 C41 C42 1.5(16)
C40 C41 C42 C43 -4.1(16)
C40 C41 C42 Br3 -177.6(7)
C41 C42 C43 C44 4.1(18)
Br3 C42 C43 C44 177.2(9)
C42 C43 C44 C39 -1.2(18)
C40 C39 C44 C43 -1.5(16)
C38 C39 C44 C43 180.0(10)
O7 S5 C45 C46 -18.7(9)
O8 S5 C45 C46 -153.4(7)
C37 S5 C45 C46 94.1(8)
O7 S5 C45 C50 158.5(7)
O8 S5 C45 C50 23.8(8)
C37 S5 C45 C50 -88.7(8)
C50 C45 C46 C47 -1.0(15)
S5 C45 C46 C47 176.2(8)
C45 C46 C47 C48 3.1(18)
C46 C47 C48 C49 -2(2)
C47 C48 C49 C50 -0.5(18)
C48 C49 C50 C45 2.7(15)
C46 C45 C50 C49 -1.9(14)
S5 C45 C50 C49 -179.3(7)
O9 S6 C51 C53 -59.9(12)
N3 S6 C51 C53 47.0(12)
O9 S6 C51 C52 77.2(10)
N3 S6 C51 C52 -175.9(9)
O9 S6 C51 C54 -170.9(8)
N3 S6 C51 C54 -63.9(8)
O11 S7 C55 F8 67.6(7)
O10 S7 C55 F8 -163.2(6)
C63 S7 C55 F8 -47.4(7)
O11 S7 C55 F7 -178.1(6)
O10 S7 C55 F7 -48.8(8)
C63 S7 C55 F7 66.9(7)
O11 S7 C55 C56 -53.9(8)
O10 S7 C55 C56 75.3(8)
C63 S7 C55 C56 -168.9(7)
S8 N4 C56 C57 0.4(16)
S8 N4 C56 C55 -177.7(5)
F8 C55 C56 N4 160.6(8)
F7 C55 C56 N4 43.2(11)
S7 C55 C56 N4 -79.0(9)
F8 C55 C56 C57 -17.9(11)
F7 C55 C56 C57 -135.3(8)
S7 C55 C56 C57 102.5(8)
N4 C56 C57 C62 104.8(13)
C55 C56 C57 C62 -77.2(11)
N4 C56 C57 C58 -77.6(14)
C55 C56 C57 C58 100.4(9)
C62 C57 C58 C59 5.9(14)
C56 C57 C58 C59 -171.7(9)
C57 C58 C59 C60 -5.9(15)
C58 C59 C60 C61 1.7(15)
C58 C59 C60 Br4 178.5(7)
C59 C60 C61 C62 2.5(15)
Br4 C60 C61 C62 -174.4(7)
C58 C57 C62 C61 -1.7(14)
C56 C57 C62 C61 175.8(9)
C60 C61 C62 C57 -2.4(15)
O11 S7 C63 C68 -34.3(9)
O10 S7 C63 C68 -168.6(8)
C55 S7 C63 C68 77.5(8)
O11 S7 C63 C64 147.2(7)
O10 S7 C63 C64 12.9(8)
C55 S7 C63 C64 -101.0(7)
C68 C63 C64 C65 4.7(14)
S7 C63 C64 C65 -176.8(7)
C63 C64 C65 C66 -3.5(16)
C64 C65 C66 C67 1.3(17)
C65 C66 C67 C68 -0.1(17)
C64 C63 C68 C67 -3.5(15)
S7 C63 C68 C67 178.0(7)
C66 C67 C68 C63 1.2(16)
O12 S8 C69 C72 -57.1(9)
N4 S8 C69 C72 59.6(8)
O12 S8 C69 C71 -176.9(9)
N4 S8 C69 C71 -60.2(9)
O12 S8 C69 C70 62.6(8)
N4 S8 C69 C70 179.3(7)
